data_4514005
loop_
_publ_author_name
'Zhao, Bei'
'Li, Na'
'Wang, Xi'
'Chang, Ze'
'Bu, Xian-He'

_publ_section_title
;
 Host-Guest Engineering of Coordination Polymers for Highly Tunable
 Luminophores Based on Charge Transfer Emissions.
;
_journal_name_full 'ACS applied materials &amp; interfaces'
_journal_paper_doi 10.1021/acsami.6b14554
_journal_year 2017
_chemical_formula_moiety 'C56 H40 Cd2 N12 O8, C18 H12'
_chemical_formula_sum 'C74 H52 Cd2 N12 O8'
_chemical_formula_weight 1462.07
_space_group_crystal_system orthorhombic
_space_group_IT_number 19
_space_group_name_Hall 'P 2ac 2ab'
_space_group_name_H-M_alt 'P 21 21 21'
_symmetry_space_group_name_Hall 'P 2ac 2ab'
_symmetry_space_group_name_H-M 'P 21 21 21'
_atom_sites_solution_hydrogens geom
_atom_sites_solution_primary direct
_audit_creation_date 2016-10-24
_audit_creation_method
;
Olex2 1.2
(compiled 2016.09.09 svn.r3337 for OlexSys, GUI svn.r5227)
;
_cell_angle_alpha 90
_cell_angle_beta 90
_cell_angle_gamma 90
_cell_formula_units_Z 4
_cell_length_a 11.309(2)
_cell_length_b 19.897(4)
_cell_length_c 26.934(5)
_cell_measurement_reflns_used 9993
_cell_measurement_temperature 296(2)
_cell_measurement_theta_max 28.29
_cell_measurement_theta_min 2.21
_cell_volume 6061(2)
_computing_molecular_graphics 'Olex2 (Dolomanov et al., 2009)'
_computing_publication_material 'Olex2 (Dolomanov et al., 2009)'
_computing_structure_refinement 'XL (Sheldrick, 2008)'
_computing_structure_solution 'XS (Sheldrick, 2008)'
_diffrn_ambient_temperature 296(2)
_diffrn_measured_fraction_theta_full 0.999
_diffrn_measured_fraction_theta_max 0.999
_diffrn_measurement_device_type 'Bruker P4'
_diffrn_measurement_method '\w scans'
_diffrn_radiation_monochromator graphite
_diffrn_radiation_type MoK\a
_diffrn_radiation_wavelength 0.71073
_diffrn_reflns_av_R_equivalents 0.0249
_diffrn_reflns_av_unetI/netI 0.0280
_diffrn_reflns_Laue_measured_fraction_full 0.999
_diffrn_reflns_Laue_measured_fraction_max 0.999
_diffrn_reflns_limit_h_max 15
_diffrn_reflns_limit_h_min -14
_diffrn_reflns_limit_k_max 26
_diffrn_reflns_limit_k_min -21
_diffrn_reflns_limit_l_max 35
_diffrn_reflns_limit_l_min -34
_diffrn_reflns_number 45462
_diffrn_reflns_point_group_measured_fraction_full 0.999
_diffrn_reflns_point_group_measured_fraction_max 1.000
_diffrn_reflns_theta_full 25.242
_diffrn_reflns_theta_max 28.289
_diffrn_reflns_theta_min 1.272
_exptl_absorpt_coefficient_mu 0.775
_exptl_absorpt_correction_type multi-scan
_exptl_absorpt_process_details sadabs
_exptl_crystal_colour 'clear light green'
_exptl_crystal_colour_lustre clear
_exptl_crystal_colour_modifier light
_exptl_crystal_colour_primary green
_exptl_crystal_density_diffrn 1.602
_exptl_crystal_description block
_exptl_crystal_F_000 2960
_exptl_crystal_size_max 0.26
_exptl_crystal_size_mid 0.24
_exptl_crystal_size_min 0.2
_exptl_transmission_factor_max 0.856
_exptl_transmission_factor_min 0.818
_refine_diff_density_max 0.451
_refine_diff_density_min -0.277
_refine_diff_density_rms 0.059
_refine_ls_abs_structure_details
;
 Refined as an inversion twin.
;
_refine_ls_abs_structure_Flack 0.179(15)
_refine_ls_extinction_method none
_refine_ls_goodness_of_fit_ref 0.999
_refine_ls_hydrogen_treatment constr
_refine_ls_matrix_type full
_refine_ls_number_parameters 866
_refine_ls_number_reflns 15021
_refine_ls_number_restraints 0
_refine_ls_restrained_S_all 0.999
_refine_ls_R_factor_all 0.0250
_refine_ls_R_factor_gt 0.0233
_refine_ls_shift/su_max 0.004
_refine_ls_shift/su_mean 0.000
_refine_ls_structure_factor_coef Fsqd
_refine_ls_weighting_details 'w=1/[\s^2^(Fo^2^)+(0.0284P)^2^+2.4315P] where P=(Fo^2^+2Fc^2^)/3'
_refine_ls_weighting_scheme calc
_refine_ls_wR_factor_gt 0.0556
_refine_ls_wR_factor_ref 0.0567
_reflns_Friedel_coverage 0.825
_reflns_Friedel_fraction_full 1.000
_reflns_Friedel_fraction_max 1.000
_reflns_number_gt 14444
_reflns_number_total 15021
_reflns_threshold_expression 'I > 2\s(I)'
_cod_data_source_file am6b14554_si_003.cif
_cod_data_source_block 2
_cod_database_code 4514005
_shelx_space_group_comment
;
The symmetry employed for this shelxl refinement is uniquely defined
by the following loop, which should always be used as a source of
symmetry information in preference to the above space-group names.
They are only intended as comments.
;
_olex2_refinement_description
;
1. Twinned data refinement
 Scales: 0.821(15) 0.179(15)
2. Fixed Uiso
 At 1.2 times of:
  All C(H) groups, All C(H,H) groups
3.a Secondary CH2 refined with riding coordinates:
 C23(H23A,H23B), C30(H30A,H30B), C33(H33A,H33B), C56(H56A,H56B)
3.b Aromatic/amide H refined with riding coordinates:
 C7(H7), C10(H10), C11(H11), C16(H16), C20(H20), C21(H21), C22(H22), C24(H24),
 C25(H25), C26(H26), C27(H27), C28(H28), C29(H29), C34(H34), C35(H35), C40(H40),
  C41(H41), C44(H44), C45(H45), C46(H46), C51(H51), C52(H52), C54(H54),
 C55(H55), C58(H58), C59(H59), C60(H60), C66(H66), C67(H67), C100(H100),
 C105(H105), C108(H108), C36(H36), C37(H37), C38(H38), C43(H43), C61(H61),
 C65(H65), C68(H68), C69(H69), C102(H102), C103(H103), C104(H104), C107(H107)
;
_shelx_shelxl_version_number 2014/7
_olex2_submission_special_instructions 'No special instructions were received'

loop_
_space_group_symop_operation_xyz
'x, y, z'
'-x+1/2, -y, z+1/2'
'x+1/2, -y+1/2, -z'
'-x, y+1/2, -z+1/2'

loop_
_atom_site_label
_atom_site_type_symbol
_atom_site_fract_x
_atom_site_fract_y
_atom_site_fract_z
_atom_site_U_iso_or_equiv
_atom_site_adp_type
_atom_site_occupancy
_atom_site_site_symmetry_order
_atom_site_calc_flag
_atom_site_refinement_flags_posn
Cd1 Cd 0.65910(2) 0.42375(2) 0.97637(2) 0.01008(5) Uani 1 1 d .
Cd2 Cd 0.84780(2) 0.58536(2) 0.98172(2) 0.01042(5) Uani 1 1 d .
O1 O 0.80628(18) 0.36441(10) 1.02862(8) 0.0165(4) Uani 1 1 d .
O2 O 0.83169(18) 0.47165(10) 1.01104(7) 0.0146(4) Uani 1 1 d .
O3 O 0.01796(18) 0.59292(11) 1.03260(8) 0.0194(4) Uani 1 1 d .
O4 O -0.02570(19) 0.68061(11) 0.98578(8) 0.0202(4) Uani 1 1 d .
O5 O 1.5408(2) 0.32772(11) 0.96909(8) 0.0202(5) Uani 1 1 d .
O6 O 1.48303(17) 0.41681(11) 0.92664(7) 0.0168(4) Uani 1 1 d .
O8 O 0.67518(18) 0.53655(10) 0.94645(7) 0.0152(4) Uani 1 1 d .
O9 O 0.69862(18) 0.64472(10) 0.93240(8) 0.0161(4) Uani 1 1 d .
N1 N 0.7724(2) 0.39538(12) 0.90594(9) 0.0137(5) Uani 1 1 d .
N2 N 0.5492(2) 0.44121(11) 1.40787(8) 0.0112(5) Uani 1 1 d .
N3 N 0.2439(2) 0.45602(12) 1.27251(9) 0.0121(4) Uani 1 1 d .
N4 N 0.2441(2) 0.45726(12) 1.18451(9) 0.0128(5) Uani 1 1 d .
N5 N 0.4259(2) 0.45852(11) 1.22870(9) 0.0106(4) Uani 1 1 d .
N6 N 1.0830(2) 0.37487(12) 0.68477(9) 0.0118(5) Uani 1 1 d .
N7 N 1.0841(2) 0.37578(12) 0.77314(9) 0.0115(4) Uani 1 1 d .
N8 N 0.9017(2) 0.37776(12) 0.72915(9) 0.0111(4) Uani 1 1 d .
N9 N 1.5172(2) 0.37063(16) 0.72763(13) 0.0301(7) Uani 1 1 d .
N10 N -0.1899(2) 0.45618(16) 1.22847(12) 0.0278(6) Uani 1 1 d .
N11 N 0.7687(2) 0.38782(12) 0.55194(8) 0.0121(5) Uani 1 1 d .
N12 N 0.5516(2) 0.44902(12) 1.04939(8) 0.0110(5) Uani 1 1 d .
C2 C 0.8968(2) 0.37738(14) 0.64001(11) 0.0112(5) Uani 1 1 d .
C3 C 0.6410(2) 0.59180(14) 0.92749(9) 0.0117(5) Uani 1 1 d .
C4 C 0.3619(2) 0.45621(13) 1.27042(11) 0.0103(5) Uani 1 1 d .
C5 C 0.8656(2) 0.41698(14) 1.03147(9) 0.0117(5) Uani 1 1 d .
C6 C 1.1375(2) 0.37411(13) 0.72850(10) 0.0107(5) Uani 1 1 d .
C7 C 0.9558(3) 0.37713(15) 0.86381(10) 0.0133(6) Uani 1 1 d .
H7 H 1.0369 0.3700 0.8655 0.016 Uiso 1 1 calc R
C8 C 0.3626(2) 0.45793(13) 1.18682(10) 0.0093(5) Uani 1 1 d .
C9 C 0.8985(3) 0.38133(14) 0.81817(10) 0.0107(5) Uani 1 1 d .
C10 C 0.3665(2) 0.44278(14) 1.36269(10) 0.0130(5) Uani 1 1 d .
H10 H 0.2844 0.4405 1.3632 0.016 Uiso 1 1 calc R
C11 C 0.8888(3) 0.38387(15) 0.90666(11) 0.0146(6) Uani 1 1 d .
H11 H 0.9265 0.3802 0.9372 0.018 Uiso 1 1 calc R
C12 C 0.4282(2) 0.45685(14) 1.13896(10) 0.0105(5) Uani 1 1 d .
C13 C 1.2693(2) 0.37255(14) 0.72853(12) 0.0137(5) Uani 1 1 d .
C14 C 0.4272(2) 0.45256(13) 1.31815(10) 0.0098(5) Uani 1 1 d .
C15 C 0.9648(3) 0.37603(14) 0.68712(10) 0.0105(5) Uani 1 1 d .
C16 C 0.7753(3) 0.38831(16) 0.64080(11) 0.0151(6) Uani 1 1 d .
H16 H 0.7349 0.3915 0.6708 0.018 Uiso 1 1 calc R
C17 C 0.9651(2) 0.37767(13) 0.77085(11) 0.0101(5) Uani 1 1 d .
C18 C 0.1898(2) 0.45713(14) 1.22852(11) 0.0119(5) Uani 1 1 d .
C19 C 0.0581(2) 0.45736(14) 1.22865(11) 0.0138(5) Uani 1 1 d .
C20 C 0.6062(3) 0.45110(14) 1.36502(10) 0.0125(5) Uani 1 1 d .
H20 H 0.6882 0.4548 1.3659 0.015 Uiso 1 1 calc R
C21 C 1.3329(3) 0.37192(17) 0.77220(13) 0.0221(6) Uani 1 1 d .
H21 H 1.2944 0.3722 0.8027 0.026 Uiso 1 1 calc R
C22 C 0.5501(2) 0.45622(14) 1.31937(10) 0.0112(5) Uani 1 1 d .
H22 H 0.5935 0.4620 1.2903 0.013 Uiso 1 1 calc R
C23 C 0.9839(2) 0.41671(16) 1.05858(10) 0.0155(5) Uani 1 1 d .
H23A H 1.0030 0.4620 1.0693 0.019 Uiso 1 1 calc R
H23B H 0.9784 0.3885 1.0878 0.019 Uiso 1 1 calc R
C24 C 0.4307(2) 0.43648(14) 1.40609(10) 0.0127(5) Uani 1 1 d .
H24 H 0.3899 0.4286 1.4355 0.015 Uiso 1 1 calc R
C25 C -0.0050(3) 0.4595(2) 1.18496(13) 0.0294(8) Uani 1 1 d .
H25 H 0.0340 0.4614 1.1546 0.035 Uiso 1 1 calc R
C26 C -0.0050(3) 0.4562(2) 1.27256(13) 0.0271(8) Uani 1 1 d .
H26 H 0.0340 0.4561 1.3030 0.033 Uiso 1 1 calc R
C27 C 0.3683(2) 0.45056(14) 1.09401(10) 0.0140(6) Uani 1 1 d .
H27 H 0.2861 0.4495 1.0932 0.017 Uiso 1 1 calc R
C28 C 0.9520(3) 0.36943(15) 0.59426(10) 0.0133(6) Uani 1 1 d .
H28 H 1.0327 0.3608 0.5925 0.016 Uiso 1 1 calc R
C29 C 1.3319(3) 0.37157(17) 0.68438(12) 0.0239(7) Uani 1 1 d .
H29 H 1.2924 0.3715 0.6541 0.029 Uiso 1 1 calc R
C30 C 0.5240(2) 0.59300(16) 0.89906(10) 0.0168(6) Uani 1 1 d .
H30A H 0.5310 0.6220 0.8703 0.020 Uiso 1 1 calc R
H30B H 0.5048 0.5481 0.8876 0.020 Uiso 1 1 calc R
C31 C 0.0395(2) 0.65182(15) 1.01645(11) 0.0153(6) Uani 1 1 d .
C32 C 1.4685(3) 0.35702(15) 0.94114(11) 0.0150(6) Uani 1 1 d .
C33 C 0.1531(3) 0.68606(15) 1.03339(11) 0.0206(6) Uani 1 1 d .
H33A H 0.1444 0.7345 1.0315 0.025 Uiso 1 1 calc R
H33B H 0.1704 0.6740 1.0675 0.025 Uiso 1 1 calc R
C34 C 0.7185(3) 0.39845(16) 0.86190(10) 0.0167(6) Uani 1 1 d .
H34 H 0.6374 0.4061 0.8613 0.020 Uiso 1 1 calc R
C35 C 0.7766(3) 0.39091(16) 0.81721(11) 0.0164(6) Uani 1 1 d .
H35 H 0.7355 0.3922 0.7873 0.020 Uiso 1 1 calc R
C40 C -0.1275(3) 0.4554(2) 1.27044(14) 0.0319(8) Uani 1 1 d .
H40 H -0.1688 0.4541 1.3003 0.038 Uiso 1 1 calc R
C41 C 1.4555(3) 0.37079(19) 0.76969(15) 0.0294(8) Uani 1 1 d .
H41 H 1.4974 0.3701 0.7994 0.035 Uiso 1 1 calc R
C44 C 0.5510(2) 0.45955(14) 1.13834(10) 0.0119(5) Uani 1 1 d .
H44 H 0.5937 0.4636 1.1677 0.014 Uiso 1 1 calc R
C45 C 0.4336(3) 0.44588(14) 1.05055(10) 0.0134(6) Uani 1 1 d .
H45 H 0.3932 0.4403 1.0207 0.016 Uiso 1 1 calc R
C46 C 0.8854(3) 0.37442(15) 0.55145(10) 0.0148(6) Uani 1 1 d .
H46 H 0.9227 0.3683 0.5210 0.018 Uiso 1 1 calc R
C50 C 1.0807(2) 0.39064(14) 1.02492(10) 0.0142(5) Uani 1 1 d .
C51 C 1.1267(2) 0.43240(15) 0.98827(11) 0.0174(6) Uani 1 1 d .
H51 H 1.0999 0.4765 0.9857 0.021 Uiso 1 1 calc R
C52 C 1.1221(3) 0.32518(15) 1.02837(11) 0.0183(6) Uani 1 1 d .
H52 H 1.0912 0.2965 1.0524 0.022 Uiso 1 1 calc R
C53 C 0.4268(2) 0.61865(15) 0.93277(11) 0.0143(6) Uani 1 1 d .
C54 C 0.3759(2) 0.57447(15) 0.96686(11) 0.0176(6) Uani 1 1 d .
H54 H 0.3993 0.5297 0.9673 0.021 Uiso 1 1 calc R
C55 C 0.3908(3) 0.68501(16) 0.93292(12) 0.0203(6) Uani 1 1 d .
H55 H 0.4250 0.7153 0.9109 0.024 Uiso 1 1 calc R
C56 C 1.3560(3) 0.31973(15) 0.92626(11) 0.0193(6) Uani 1 1 d .
H56A H 1.3373 0.3289 0.8918 0.023 Uiso 1 1 calc R
H56B H 1.3674 0.2717 0.9300 0.023 Uiso 1 1 calc R
C57 C 1.2555(3) 0.34340(16) 0.95952(11) 0.0166(6) Uani 1 1 d .
C58 C 1.2122(2) 0.40904(16) 0.95544(11) 0.0180(6) Uani 1 1 d .
H58 H 1.2407 0.4372 0.9306 0.022 Uiso 1 1 calc R
C59 C -0.1277(3) 0.4586(2) 1.18683(13) 0.0347(9) Uani 1 1 d .
H59 H -0.1688 0.4598 1.1569 0.042 Uiso 1 1 calc R
C60 C 1.4541(3) 0.37068(19) 0.68615(14) 0.0302(8) Uani 1 1 d .
H60 H 1.4948 0.3701 0.6562 0.036 Uiso 1 1 calc R
C66 C 0.3037(3) 0.70707(15) 0.96578(13) 0.0223(7) Uani 1 1 d .
H66 H 0.2793 0.7517 0.9650 0.027 Uiso 1 1 calc R
C67 C 1.2096(3) 0.30186(16) 0.99621(12) 0.0205(6) Uani 1 1 d .
H67 H 1.2375 0.2581 0.9994 0.025 Uiso 1 1 calc R
C100 C 0.6083(3) 0.45610(14) 1.09299(10) 0.0135(5) Uani 1 1 d .
H100 H 0.6904 0.4588 1.0926 0.016 Uiso 1 1 calc R
C105 C 0.7158(3) 0.39429(16) 0.59645(10) 0.0166(6) Uani 1 1 d .
H105 H 0.6351 0.4033 0.5973 0.020 Uiso 1 1 calc R
C108 C 0.2910(3) 0.59652(16) 1.00010(11) 0.0185(6) Uani 1 1 d .
H108 H 0.2590 0.5666 1.0230 0.022 Uiso 1 1 calc R
C109 C 0.2530(3) 0.66300(16) 0.99955(11) 0.0165(6) Uani 1 1 d .
C36 C 0.6710(3) 0.29362(16) 0.27710(13) 0.0291(8) Uani 1 1 d .
H36 H 0.7358 0.2967 0.2560 0.035 Uiso 1 1 calc R
C37 C 0.5944(4) 0.28679(17) 0.35951(14) 0.0365(10) Uani 1 1 d .
H37 H 0.6068 0.2848 0.3936 0.044 Uiso 1 1 calc R
C38 C 0.4818(4) 0.28516(16) 0.34103(14) 0.0336(9) Uani 1 1 d .
H38 H 0.4186 0.2822 0.3630 0.040 Uiso 1 1 calc R
C39 C 0.5568(3) 0.29147(15) 0.25646(12) 0.0224(7) Uani 1 1 d .
C42 C 0.4585(3) 0.28791(16) 0.28873(13) 0.0262(8) Uani 1 1 d .
C43 C 0.6900(4) 0.29136(17) 0.32754(14) 0.0360(9) Uani 1 1 d .
H43 H 0.7666 0.2929 0.3401 0.043 Uiso 1 1 calc R
C47 C 0.3392(4) 0.28735(15) 0.26929(14) 0.0298(7) Uani 1 1 d .
C61 C 0.2404(4) 0.28624(19) 0.30151(17) 0.0392(10) Uani 1 1 d .
H61 H 0.2526 0.2856 0.3357 0.047 Uiso 1 1 calc R
C62 C 0.3204(3) 0.28830(16) 0.21777(14) 0.0317(9) Uani 1 1 d .
C63 C 0.4200(4) 0.28902(16) 0.18310(13) 0.0307(8) Uani 1 1 d .
C64 C 0.5382(4) 0.29156(16) 0.20235(12) 0.0262(8) Uani 1 1 d .
C65 C 0.6326(4) 0.29232(17) 0.16911(13) 0.0350(9) Uani 1 1 d .
H65 H 0.7094 0.2937 0.1814 0.042 Uiso 1 1 calc R
C68 C 0.2019(4) 0.2883(2) 0.19983(18) 0.0426(10) Uani 1 1 d .
H68 H 0.1879 0.2891 0.1658 0.051 Uiso 1 1 calc R
C69 C 0.1089(4) 0.2872(2) 0.2318(2) 0.0469(11) Uani 1 1 d .
H69 H 0.0323 0.2871 0.2193 0.056 Uiso 1 1 calc R
C102 C 0.4051(4) 0.28795(17) 0.13145(14) 0.0372(10) Uani 1 1 d .
H102 H 0.3291 0.2867 0.1183 0.045 Uiso 1 1 calc R
C103 C 0.5001(4) 0.28869(18) 0.10013(14) 0.0411(11) Uani 1 1 d .
H103 H 0.4875 0.2876 0.0660 0.049 Uiso 1 1 calc R
C104 C 0.6147(4) 0.29110(18) 0.11804(14) 0.0405(11) Uani 1 1 d .
H104 H 0.6787 0.2919 0.0963 0.049 Uiso 1 1 calc R
C107 C 0.1264(4) 0.2861(2) 0.28326(19) 0.0472(12) Uani 1 1 d .
H107 H 0.0622 0.2854 0.3048 0.057 Uiso 1 1 calc R

loop_
_atom_site_aniso_label
_atom_site_aniso_U_11
_atom_site_aniso_U_22
_atom_site_aniso_U_33
_atom_site_aniso_U_23
_atom_site_aniso_U_13
_atom_site_aniso_U_12
Cd1 0.00785(8) 0.01471(9) 0.00769(8) -0.00097(7) 0.00111(7) -0.00076(8)
Cd2 0.00780(8) 0.01537(9) 0.00808(8) -0.00134(7) 0.00117(7) -0.00059(8)
O1 0.0143(10) 0.0181(10) 0.0170(10) 0.0016(8) -0.0003(8) -0.0013(8)
O2 0.0113(9) 0.0170(9) 0.0154(9) 0.0016(7) -0.0019(8) 0.0008(8)
O3 0.0126(10) 0.0233(11) 0.0225(10) -0.0014(9) -0.0001(8) -0.0037(9)
O4 0.0145(10) 0.0232(11) 0.0230(11) -0.0043(9) -0.0020(9) -0.0002(9)
O5 0.0176(11) 0.0183(10) 0.0248(11) -0.0003(9) -0.0026(9) -0.0007(9)
O6 0.0128(9) 0.0190(11) 0.0187(10) 0.0002(9) 0.0010(8) -0.0020(9)
O8 0.0123(10) 0.0171(9) 0.0163(10) 0.0029(7) -0.0004(8) 0.0013(8)
O9 0.0145(10) 0.0162(10) 0.0175(10) 0.0010(8) -0.0003(8) 0.0002(8)
N1 0.0140(12) 0.0161(12) 0.0110(11) -0.0017(9) 0.0019(9) -0.0016(10)
N2 0.0129(11) 0.0122(11) 0.0087(10) 0.0004(8) -0.0010(9) -0.0002(9)
N3 0.0104(11) 0.0164(11) 0.0095(10) 0.0004(10) -0.0004(10) 0.0008(9)
N4 0.0109(11) 0.0187(12) 0.0089(11) -0.0006(9) 0.0003(9) -0.0006(10)
N5 0.0101(10) 0.0121(11) 0.0094(10) 0.0002(9) -0.0007(10) -0.0005(9)
N6 0.0123(11) 0.0136(11) 0.0095(11) 0.0012(9) 0.0009(9) 0.0009(9)
N7 0.0114(11) 0.0140(11) 0.0091(10) 0.0009(9) 0.0001(10) 0.0005(9)
N8 0.0116(11) 0.0132(11) 0.0086(10) -0.0007(9) 0.0002(10) 0.0004(9)
N9 0.0139(13) 0.0320(16) 0.0445(17) -0.0009(15) 0.0031(14) 0.0027(12)
N10 0.0134(12) 0.0435(18) 0.0264(14) 0.0004(14) -0.0001(12) 0.0017(12)
N11 0.0131(12) 0.0144(12) 0.0087(11) 0.0011(9) -0.0004(9) 0.0003(9)
N12 0.0104(11) 0.0140(11) 0.0086(10) -0.0003(9) 0.0020(9) 0.0006(9)
C2 0.0122(13) 0.0119(13) 0.0095(13) 0.0011(10) -0.0014(11) 0.0002(11)
C3 0.0086(12) 0.0191(13) 0.0076(11) -0.0017(10) 0.0025(10) 0.0029(11)
C4 0.0114(13) 0.0096(11) 0.0097(11) -0.0009(10) -0.0009(12) 0.0008(10)
C5 0.0099(12) 0.0184(13) 0.0069(10) -0.0028(10) 0.0030(9) 0.0009(11)
C6 0.0107(12) 0.0110(11) 0.0105(11) -0.0002(10) 0.0013(11) -0.0011(10)
C7 0.0127(13) 0.0163(14) 0.0110(13) -0.0008(11) 0.0006(11) 0.0014(11)
C8 0.0098(13) 0.0104(11) 0.0078(11) 0.0000(9) 0.0007(11) -0.0001(10)
C9 0.0143(13) 0.0098(12) 0.0079(12) -0.0005(10) 0.0023(11) -0.0012(11)
C10 0.0109(13) 0.0179(13) 0.0102(12) -0.0006(10) 0.0012(10) 0.0007(11)
C11 0.0151(14) 0.0205(15) 0.0082(13) 0.0002(11) -0.0006(11) 0.0011(12)
C12 0.0114(13) 0.0115(12) 0.0086(12) -0.0006(10) 0.0004(10) -0.0003(10)
C13 0.0119(13) 0.0113(12) 0.0178(13) -0.0005(11) -0.0007(12) 0.0005(10)
C14 0.0104(12) 0.0104(12) 0.0087(12) -0.0010(10) -0.0020(10) 0.0016(10)
C15 0.0145(14) 0.0086(12) 0.0084(12) -0.0011(10) -0.0013(11) 0.0003(11)
C16 0.0135(14) 0.0227(15) 0.0090(13) -0.0001(11) 0.0023(11) -0.0006(12)
C17 0.0119(12) 0.0089(12) 0.0095(11) -0.0011(11) 0.0007(12) -0.0010(10)
C18 0.0123(13) 0.0134(12) 0.0101(11) 0.0002(10) -0.0004(11) 0.0008(10)
C19 0.0113(12) 0.0182(14) 0.0121(12) -0.0013(11) -0.0001(12) 0.0019(11)
C20 0.0115(13) 0.0151(13) 0.0111(13) 0.0020(10) -0.0017(10) -0.0005(11)
C21 0.0148(14) 0.0323(17) 0.0191(14) 0.0023(13) -0.0006(15) 0.0021(14)
C22 0.0111(13) 0.0129(13) 0.0096(12) -0.0003(10) 0.0012(10) -0.0007(11)
C23 0.0131(13) 0.0221(15) 0.0113(12) -0.0009(11) -0.0032(10) 0.0015(12)
C24 0.0132(13) 0.0157(14) 0.0093(12) -0.0006(10) 0.0004(10) 0.0016(11)
C25 0.0139(15) 0.062(3) 0.0126(14) -0.0057(16) -0.0007(13) -0.0008(16)
C26 0.0155(15) 0.053(2) 0.0123(13) 0.0070(16) 0.0013(14) 0.0025(15)
C27 0.0091(13) 0.0205(14) 0.0123(12) -0.0005(10) -0.0009(10) 0.0012(11)
C28 0.0097(13) 0.0190(14) 0.0111(13) 0.0008(11) 0.0012(11) 0.0014(11)
C29 0.0165(15) 0.0351(18) 0.0200(15) -0.0028(13) 0.0013(14) -0.0019(15)
C30 0.0129(13) 0.0256(15) 0.0121(12) 0.0001(11) -0.0027(11) 0.0034(12)
C31 0.0092(12) 0.0207(14) 0.0159(14) -0.0114(12) 0.0024(12) 0.0003(11)
C32 0.0105(13) 0.0195(14) 0.0151(13) -0.0063(11) 0.0045(11) -0.0013(11)
C33 0.0131(14) 0.0255(14) 0.0232(14) -0.0103(11) 0.0021(13) -0.0022(13)
C34 0.0098(13) 0.0278(16) 0.0126(13) -0.0022(12) 0.0010(11) -0.0019(12)
C35 0.0112(13) 0.0292(17) 0.0089(13) -0.0022(12) -0.0001(11) -0.0022(12)
C40 0.0133(15) 0.063(3) 0.0196(15) 0.0062(17) 0.0065(14) 0.0033(15)
C41 0.0167(16) 0.038(2) 0.0333(18) 0.0050(17) -0.0103(16) -0.0001(14)
C44 0.0108(13) 0.0148(13) 0.0100(12) -0.0008(10) -0.0013(10) -0.0003(11)
C45 0.0143(13) 0.0191(14) 0.0067(12) 0.0002(10) -0.0008(10) 0.0006(11)
C46 0.0158(14) 0.0207(15) 0.0080(13) 0.0015(11) 0.0007(10) 0.0002(12)
C50 0.0103(12) 0.0188(13) 0.0134(13) -0.0017(11) -0.0029(11) -0.0004(10)
C51 0.0139(13) 0.0171(13) 0.0211(14) 0.0036(11) -0.0025(11) 0.0047(11)
C52 0.0153(14) 0.0180(14) 0.0215(15) 0.0036(12) 0.0022(12) -0.0032(11)
C53 0.0094(13) 0.0200(14) 0.0136(13) -0.0007(11) -0.0027(11) -0.0002(11)
C54 0.0142(13) 0.0173(13) 0.0212(14) 0.0020(11) -0.0026(11) 0.0037(11)
C55 0.0148(14) 0.0190(15) 0.0271(16) 0.0050(13) 0.0027(13) -0.0023(12)
C56 0.0134(14) 0.0215(14) 0.0228(14) -0.0080(11) 0.0009(13) -0.0027(13)
C57 0.0094(13) 0.0202(15) 0.0204(14) -0.0058(12) -0.0024(11) -0.0033(11)
C58 0.0118(13) 0.0214(15) 0.0207(14) 0.0043(12) -0.0010(11) -0.0010(12)
C59 0.0136(16) 0.070(3) 0.0204(16) -0.0055(17) -0.0055(14) 0.0018(16)
C60 0.0161(16) 0.041(2) 0.0341(19) -0.0031(17) 0.0098(15) -0.0002(15)
C66 0.0180(15) 0.0130(14) 0.0360(19) -0.0017(12) 0.0011(13) -0.0008(12)
C67 0.0175(15) 0.0141(14) 0.0299(17) -0.0035(12) 0.0015(13) -0.0004(12)
C100 0.0098(12) 0.0178(14) 0.0128(13) -0.0011(11) -0.0004(10) 0.0000(11)
C105 0.0108(13) 0.0261(16) 0.0130(13) 0.0012(11) 0.0005(11) -0.0003(12)
C108 0.0132(14) 0.0216(15) 0.0207(14) 0.0041(12) -0.0010(11) -0.0006(12)
C109 0.0094(13) 0.0220(15) 0.0180(14) -0.0069(12) -0.0026(11) -0.0026(11)
C36 0.037(2) 0.0171(15) 0.0330(18) -0.0018(13) 0.0012(17) 0.0003(15)
C37 0.068(3) 0.0176(17) 0.0236(17) -0.0049(14) -0.0063(19) -0.0016(18)
C38 0.058(3) 0.0119(15) 0.0311(19) -0.0025(13) 0.0169(19) -0.0024(16)
C39 0.037(2) 0.0085(13) 0.0214(16) -0.0011(11) 0.0031(14) 0.0017(13)
C42 0.038(2) 0.0084(14) 0.0321(18) -0.0021(12) 0.0088(16) -0.0009(14)
C43 0.049(2) 0.0206(17) 0.039(2) -0.0061(15) -0.0081(18) 0.0004(16)
C47 0.041(2) 0.0112(13) 0.0378(17) 0.0010(13) 0.005(2) -0.0004(15)
C61 0.044(2) 0.025(2) 0.049(2) 0.0005(17) 0.016(2) -0.0010(18)
C62 0.035(2) 0.0109(14) 0.049(2) -0.0027(14) -0.0003(17) 0.0011(14)
C63 0.060(3) 0.0093(14) 0.0228(16) -0.0003(12) -0.0024(17) 0.0063(15)
C64 0.047(2) 0.0128(15) 0.0191(15) 0.0005(12) 0.0057(16) 0.0069(15)
C65 0.052(3) 0.0219(16) 0.0316(18) 0.0027(14) 0.0102(18) 0.0104(17)
C68 0.048(3) 0.024(2) 0.056(3) -0.0001(18) -0.006(2) -0.0004(18)
C69 0.034(2) 0.027(2) 0.080(3) 0.002(2) -0.006(2) -0.0042(17)
C102 0.066(3) 0.0151(16) 0.0302(19) -0.0016(14) -0.0071(19) 0.0035(17)
C103 0.082(3) 0.0166(17) 0.0244(18) 0.0019(14) 0.004(2) 0.0102(19)
C104 0.068(3) 0.0225(18) 0.0307(19) 0.0017(15) 0.018(2) 0.0133(19)
C107 0.045(3) 0.026(2) 0.070(3) 0.0018(19) 0.018(2) -0.0022(18)

loop_
_atom_type_symbol
_atom_type_description
_atom_type_scat_dispersion_real
_atom_type_scat_dispersion_imag
_atom_type_scat_source
C C 0.0033 0.0016 'International Tables Vol C Tables 4.2.6.8 and 6.1.1.4'
H H 0.0000 0.0000 'International Tables Vol C Tables 4.2.6.8 and 6.1.1.4'
Cd Cd -0.8075 1.2024 'International Tables Vol C Tables 4.2.6.8 and 6.1.1.4'
N N 0.0061 0.0033 'International Tables Vol C Tables 4.2.6.8 and 6.1.1.4'
O O 0.0106 0.0060 'International Tables Vol C Tables 4.2.6.8 and 6.1.1.4'

loop_
_geom_angle_atom_site_label_1
_geom_angle_atom_site_label_2
_geom_angle_atom_site_label_3
_geom_angle
_geom_angle_site_symmetry_1
_geom_angle_site_symmetry_3
O1 Cd1 C32 120.05(8) . 1_455
O2 Cd1 O1 54.09(7) . .
O2 Cd1 O6 157.99(7) . 1_455
O2 Cd1 O8 72.06(7) . .
O2 Cd1 N12 90.59(8) . .
O2 Cd1 C32 174.14(8) . 1_455
O5 Cd1 O1 92.44(7) 1_455 .
O5 Cd1 O2 146.52(7) 1_455 .
O5 Cd1 O6 55.45(7) 1_455 1_455
O5 Cd1 O8 141.37(7) 1_455 .
O5 Cd1 N1 92.74(8) 1_455 .
O5 Cd1 N12 87.10(8) 1_455 .
O5 Cd1 C32 27.63(8) 1_455 1_455
O6 Cd1 O1 147.69(7) 1_455 .
O6 Cd1 C32 27.84(8) 1_455 1_455
O8 Cd1 O1 125.96(7) . .
O8 Cd1 O6 85.94(7) . 1_455
O8 Cd1 C32 113.77(8) . 1_455
N1 Cd1 O1 88.73(8) . .
N1 Cd1 O2 88.02(8) . .
N1 Cd1 O6 89.32(8) . 1_455
N1 Cd1 O8 84.96(8) . .
N1 Cd1 N12 177.24(8) . .
N1 Cd1 C32 91.91(9) . 1_455
N12 Cd1 O1 88.53(7) . .
N12 Cd1 O6 92.85(7) . 1_455
N12 Cd1 O8 96.88(7) . .
N12 Cd1 C32 89.22(8) . 1_455
O2 Cd2 O9 125.42(7) . .
O2 Cd2 C31 114.03(9) . 1_655
O3 Cd2 O2 86.06(7) 1_655 .
O3 Cd2 O4 55.49(8) 1_655 1_655
O3 Cd2 O8 157.58(7) 1_655 .
O3 Cd2 O9 147.44(7) 1_655 .
O3 Cd2 C31 28.07(8) 1_655 1_655
O4 Cd2 O2 141.37(7) 1_655 .
O4 Cd2 O8 146.91(7) 1_655 .
O4 Cd2 O9 93.15(7) 1_655 .
O4 Cd2 C31 27.43(8) 1_655 1_655
O8 Cd2 O2 71.62(6) . .
O8 Cd2 O9 54.21(7) . .
O8 Cd2 C31 174.34(8) . 1_655
O9 Cd2 C31 120.22(8) . 1_655
N2 Cd2 O2 95.92(7) 2_664 .
N2 Cd2 O3 95.78(8) 2_664 1_655
N2 Cd2 O4 85.44(8) 2_664 1_655
N2 Cd2 O8 88.69(8) 2_664 .
N2 Cd2 O9 89.48(7) 2_664 .
N2 Cd2 N11 175.61(8) 2_664 2_665
N2 Cd2 C31 90.30(8) 2_664 1_655
N11 Cd2 O2 84.70(8) 2_665 .
N11 Cd2 O3 88.60(8) 2_665 1_655
N11 Cd2 O4 96.80(8) 2_665 1_655
N11 Cd2 O8 87.38(8) 2_665 .
N11 Cd2 O9 86.63(8) 2_665 .
N11 Cd2 C31 93.42(8) 2_665 1_655
C5 O1 Cd1 89.81(16) . .
Cd1 O2 Cd2 108.20(8) . .
C5 O2 Cd1 94.29(16) . .
C5 O2 Cd2 156.92(18) . .
C31 O3 Cd2 90.94(17) . 1_455
C31 O4 Cd2 91.16(17) . 1_455
C32 O5 Cd1 92.50(17) . 1_655
C32 O6 Cd1 89.43(17) . 1_655
Cd2 O8 Cd1 108.11(8) . .
C3 O8 Cd1 157.36(19) . .
C3 O8 Cd2 93.28(16) . .
C3 O9 Cd2 90.60(16) . .
C11 N1 Cd1 124.4(2) . .
C34 N1 Cd1 117.12(19) . .
C34 N1 C11 118.1(3) . .
C20 N2 Cd2 121.41(19) . 2_665
C20 N2 C24 117.4(2) . .
C24 N2 Cd2 120.36(18) . 2_665
C18 N3 C4 114.9(3) . .
C18 N4 C8 114.7(2) . .
C8 N5 C4 114.8(2) . .
C6 N6 C15 114.9(2) . .
C6 N7 C17 114.1(3) . .
C17 N8 C15 115.2(2) . .
C60 N9 C41 115.8(3) . .
C59 N10 C40 115.9(3) . .
C46 N11 Cd2 125.64(19) . 2_664
C105 N11 Cd2 116.30(19) . 2_664
C105 N11 C46 117.6(3) . .
C45 N12 Cd1 121.50(18) . .
C45 N12 C100 117.4(2) . .
C100 N12 Cd1 120.20(18) . .
C16 C2 C15 120.1(3) . .
C28 C2 C15 121.6(3) . .
C28 C2 C16 118.3(3) . .
O8 C3 C30 118.5(3) . .
O9 C3 O8 121.9(2) . .
O9 C3 C30 119.5(3) . .
N3 C4 N5 125.2(3) . .
N3 C4 C14 117.4(3) . .
N5 C4 C14 117.4(2) . .
O1 C5 O2 121.8(2) . .
O1 C5 C23 120.0(3) . .
O2 C5 C23 118.2(2) . .
N6 C6 N7 125.7(2) . .
N6 C6 C13 117.7(3) . .
N7 C6 C13 116.7(3) . .
C9 C7 H7 120.8 . .
C11 C7 H7 120.8 . .
C11 C7 C9 118.3(3) . .
N4 C8 C12 117.2(2) . .
N5 C8 N4 125.0(3) . .
N5 C8 C12 117.7(2) . .
C7 C9 C17 121.3(3) . .
C35 C9 C7 119.1(3) . .
C35 C9 C17 119.6(3) . .
C14 C10 H10 120.6 . .
C24 C10 H10 120.6 . .
C24 C10 C14 118.8(3) . .
N1 C11 C7 122.9(3) . .
N1 C11 H11 118.6 . .
C7 C11 H11 118.6 . .
C27 C12 C8 120.8(2) . .
C44 C12 C8 120.5(3) . .
C44 C12 C27 118.6(3) . .
C21 C13 C6 121.5(3) . .
C21 C13 C29 117.8(3) . .
C29 C13 C6 120.7(3) . .
C10 C14 C4 120.5(2) . .
C22 C14 C4 121.0(3) . .
C22 C14 C10 118.5(3) . .
N6 C15 C2 118.5(3) . .
N8 C15 N6 124.9(3) . .
N8 C15 C2 116.5(2) . .
C2 C16 H16 120.6 . .
C105 C16 C2 118.9(3) . .
C105 C16 H16 120.6 . .
N7 C17 C9 118.0(3) . .
N8 C17 N7 125.2(3) . .
N8 C17 C9 116.8(2) . .
N3 C18 N4 125.3(2) . .
N3 C18 C19 117.2(3) . .
N4 C18 C19 117.5(3) . .
C25 C19 C18 121.1(3) . .
C25 C19 C26 117.7(3) . .
C26 C19 C18 121.2(3) . .
N2 C20 H20 118.1 . .
N2 C20 C22 123.7(3) . .
C22 C20 H20 118.1 . .
C13 C21 H21 120.7 . .
C13 C21 C41 118.6(3) . .
C41 C21 H21 120.7 . .
C14 C22 H22 120.9 . .
C20 C22 C14 118.3(3) . .
C20 C22 H22 120.9 . .
C5 C23 H23A 109.6 . .
C5 C23 H23B 109.6 . .
H23A C23 H23B 108.1 . .
C50 C23 C5 110.4(2) . .
C50 C23 H23A 109.6 . .
C50 C23 H23B 109.6 . .
N2 C24 C10 123.2(3) . .
N2 C24 H24 118.4 . .
C10 C24 H24 118.4 . .
C19 C25 H25 120.5 . .
C19 C25 C59 119.1(3) . .
C59 C25 H25 120.5 . .
C19 C26 H26 120.6 . .
C19 C26 C40 118.7(3) . .
C40 C26 H26 120.6 . .
C12 C27 H27 120.7 . .
C45 C27 C12 118.7(3) . .
C45 C27 H27 120.7 . .
C2 C28 H28 120.4 . .
C46 C28 C2 119.2(3) . .
C46 C28 H28 120.4 . .
C13 C29 H29 120.6 . .
C60 C29 C13 118.8(3) . .
C60 C29 H29 120.6 . .
C3 C30 H30A 109.8 . .
C3 C30 H30B 109.8 . .
H30A C30 H30B 108.2 . .
C53 C30 C3 109.4(2) . .
C53 C30 H30A 109.8 . .
C53 C30 H30B 109.8 . .
O3 C31 Cd2 60.99(15) . 1_455
O3 C31 C33 118.1(3) . .
O4 C31 Cd2 61.42(15) . 1_455
O4 C31 O3 122.4(3) . .
O4 C31 C33 119.4(3) . .
C33 C31 Cd2 175.7(2) . 1_455
O5 C32 Cd1 59.87(15) . 1_655
O5 C32 O6 122.5(3) . .
O5 C32 C56 118.3(3) . .
O6 C32 Cd1 62.74(15) . 1_655
O6 C32 C56 119.1(3) . .
C56 C32 Cd1 174.5(2) . 1_655
C31 C33 H33A 110.1 . .
C31 C33 H33B 110.1 . .
H33A C33 H33B 108.4 . .
C109 C33 C31 108.2(2) . .
C109 C33 H33A 110.1 . .
C109 C33 H33B 110.1 . .
N1 C34 H34 118.2 . .
N1 C34 C35 123.6(3) . .
C35 C34 H34 118.2 . .
C9 C35 H35 121.0 . .
C34 C35 C9 118.0(3) . .
C34 C35 H35 121.0 . .
N10 C40 C26 124.4(3) . .
N10 C40 H40 117.8 . .
C26 C40 H40 117.8 . .
N9 C41 C21 124.4(3) . .
N9 C41 H41 117.8 . .
C21 C41 H41 117.8 . .
C12 C44 H44 120.8 . .
C100 C44 C12 118.4(3) . .
C100 C44 H44 120.8 . .
N12 C45 C27 123.2(3) . .
N12 C45 H45 118.4 . .
C27 C45 H45 118.4 . .
N11 C46 C28 122.7(3) . .
N11 C46 H46 118.6 . .
C28 C46 H46 118.6 . .
C51 C50 C23 119.4(3) . .
C52 C50 C23 121.7(3) . .
C52 C50 C51 118.8(3) . .
C50 C51 H51 119.6 . .
C58 C51 C50 120.8(3) . .
C58 C51 H51 119.6 . .
C50 C52 H52 119.7 . .
C50 C52 C67 120.7(3) . .
C67 C52 H52 119.7 . .
C54 C53 C30 118.8(3) . .
C55 C53 C30 122.5(3) . .
C55 C53 C54 118.6(3) . .
C53 C54 H54 119.6 . .
C108 C54 C53 120.8(3) . .
C108 C54 H54 119.6 . .
C53 C55 H55 119.6 . .
C53 C55 C66 120.7(3) . .
C66 C55 H55 119.6 . .
C32 C56 H56A 110.0 . .
C32 C56 H56B 110.0 . .
H56A C56 H56B 108.4 . .
C57 C56 C32 108.5(2) . .
C57 C56 H56A 110.0 . .
C57 C56 H56B 110.0 . .
C58 C57 C56 120.3(3) . .
C67 C57 C56 120.9(3) . .
C67 C57 C58 118.7(3) . .
C51 C58 C57 120.4(3) . .
C51 C58 H58 119.8 . .
C57 C58 H58 119.8 . .
N10 C59 C25 124.2(3) . .
N10 C59 H59 117.9 . .
C25 C59 H59 117.9 . .
N9 C60 C29 124.5(3) . .
N9 C60 H60 117.7 . .
C29 C60 H60 117.7 . .
C55 C66 H66 119.7 . .
C109 C66 C55 120.6(3) . .
C109 C66 H66 119.7 . .
C52 C67 H67 119.7 . .
C57 C67 C52 120.6(3) . .
C57 C67 H67 119.7 . .
N12 C100 C44 123.5(3) . .
N12 C100 H100 118.2 . .
C44 C100 H100 118.2 . .
N11 C105 C16 123.2(3) . .
N11 C105 H105 118.4 . .
C16 C105 H105 118.4 . .
C54 C108 H108 119.7 . .
C54 C108 C109 120.6(3) . .
C109 C108 H108 119.7 . .
C66 C109 C33 120.6(3) . .
C66 C109 C108 118.7(3) . .
C108 C109 C33 120.6(3) . .
C39 C36 H36 118.9 . .
C43 C36 H36 118.9 . .
C43 C36 C39 122.2(4) . .
C38 C37 H37 119.9 . .
C38 C37 C43 120.1(3) . .
C43 C37 H37 119.9 . .
C37 C38 H38 119.1 . .
C37 C38 C42 121.8(4) . .
C42 C38 H38 119.1 . .
C36 C39 C42 118.7(3) . .
C36 C39 C64 121.5(3) . .
C42 C39 C64 119.7(4) . .
C38 C42 C47 121.7(3) . .
C39 C42 C38 117.5(4) . .
C39 C42 C47 120.8(3) . .
C36 C43 C37 119.6(4) . .
C36 C43 H43 120.2 . .
C37 C43 H43 120.2 . .
C61 C47 C42 120.9(3) . .
C62 C47 C42 119.9(3) . .
C62 C47 C61 119.1(4) . .
C47 C61 H61 119.4 . .
C107 C61 C47 121.3(4) . .
C107 C61 H61 119.4 . .
C47 C62 C63 120.9(4) . .
C47 C62 C68 118.5(4) . .
C68 C62 C63 120.5(4) . .
C64 C63 C62 119.1(3) . .
C102 C63 C62 122.7(4) . .
C102 C63 C64 118.2(4) . .
C63 C64 C39 119.4(3) . .
C65 C64 C39 121.7(4) . .
C65 C64 C63 118.8(3) . .
C64 C65 H65 119.2 . .
C104 C65 C64 121.6(4) . .
C104 C65 H65 119.2 . .
C62 C68 H68 119.6 . .
C69 C68 C62 120.9(4) . .
C69 C68 H68 119.6 . .
C68 C69 H69 119.4 . .
C68 C69 C107 121.2(4) . .
C107 C69 H69 119.4 . .
C63 C102 H102 119.4 . .
C103 C102 C63 121.2(4) . .
C103 C102 H102 119.4 . .
C102 C103 H103 119.3 . .
C102 C103 C104 121.5(4) . .
C104 C103 H103 119.3 . .
C65 C104 H104 120.6 . .
C103 C104 C65 118.8(4) . .
C103 C104 H104 120.6 . .
C61 C107 C69 119.0(4) . .
C61 C107 H107 120.5 . .
C69 C107 H107 120.5 . .

loop_
_geom_bond_atom_site_label_1
_geom_bond_atom_site_label_2
_geom_bond_distance
_geom_bond_site_symmetry_2
Cd1 O1 2.479(2) .
Cd1 O2 2.364(2) .
Cd1 O5 2.341(2) 1_455
Cd1 O6 2.404(2) 1_455
Cd1 O8 2.392(2) .
Cd1 N1 2.358(2) .
Cd1 N12 2.366(2) .
Cd1 C32 2.704(3) 1_455
Cd2 O2 2.403(2) .
Cd2 O3 2.367(2) 1_655
Cd2 O4 2.377(2) 1_655
Cd2 O8 2.378(2) .
Cd2 O9 2.451(2) .
Cd2 N2 2.365(2) 2_664
Cd2 N11 2.366(2) 2_665
Cd2 C31 2.706(3) 1_655
O1 C5 1.245(3) .
O2 C5 1.278(3) .
O3 Cd2 2.367(2) 1_455
O3 C31 1.274(4) .
O4 Cd2 2.377(2) 1_455
O4 C31 1.247(4) .
O5 Cd1 2.341(2) 1_655
O5 C32 1.255(4) .
O6 Cd1 2.404(2) 1_655
O6 C32 1.263(4) .
O8 C3 1.272(3) .
O9 C3 1.245(3) .
N1 C11 1.336(4) .
N1 C34 1.335(4) .
N2 Cd2 2.365(2) 2_665
N2 C20 1.337(4) .
N2 C24 1.345(4) .
N3 C4 1.335(3) .
N3 C18 1.334(4) .
N4 C8 1.342(4) .
N4 C18 1.335(4) .
N5 C4 1.337(4) .
N5 C8 1.336(4) .
N6 C6 1.330(4) .
N6 C15 1.339(4) .
N7 C6 1.346(4) .
N7 C17 1.347(3) .
N8 C15 1.339(4) .
N8 C17 1.333(4) .
N9 C41 1.330(5) .
N9 C60 1.326(5) .
N10 C40 1.333(5) .
N10 C59 1.325(5) .
N11 Cd2 2.366(2) 2_664
N11 C46 1.346(4) .
N11 C105 1.346(4) .
N12 C45 1.337(4) .
N12 C100 1.345(4) .
C2 C15 1.484(4) .
C2 C16 1.392(4) .
C2 C28 1.390(4) .
C3 C30 1.529(4) .
C4 C14 1.484(4) .
C5 C23 1.524(4) .
C6 C13 1.491(4) .
C7 H7 0.9300 .
C7 C9 1.392(4) .
C7 C11 1.387(4) .
C8 C12 1.488(4) .
C9 C17 1.482(4) .
C9 C35 1.392(4) .
C10 H10 0.9300 .
C10 C14 1.396(4) .
C10 C24 1.381(4) .
C11 H11 0.9300 .
C12 C27 1.393(4) .
C12 C44 1.390(4) .
C13 C21 1.378(4) .
C13 C29 1.384(4) .
C14 C22 1.393(4) .
C16 H16 0.9300 .
C16 C105 1.376(4) .
C18 C19 1.490(4) .
C19 C25 1.377(4) .
C19 C26 1.381(4) .
C20 H20 0.9300 .
C20 C22 1.387(4) .
C21 H21 0.9300 .
C21 C41 1.389(4) .
C22 H22 0.9300 .
C23 H23A 0.9700 .
C23 H23B 0.9700 .
C23 C50 1.513(4) .
C24 H24 0.9300 .
C25 H25 0.9300 .
C25 C59 1.388(4) .
C26 H26 0.9300 .
C26 C40 1.386(4) .
C27 H27 0.9300 .
C27 C45 1.387(4) .
C28 H28 0.9300 .
C28 C46 1.381(4) .
C29 H29 0.9300 .
C29 C60 1.383(5) .
C30 H30A 0.9700 .
C30 H30B 0.9700 .
C30 C53 1.514(4) .
C31 Cd2 2.706(3) 1_455
C31 C33 1.524(4) .
C32 Cd1 2.704(3) 1_655
C32 C56 1.525(4) .
C33 H33A 0.9700 .
C33 H33B 0.9700 .
C33 C109 1.522(4) .
C34 H34 0.9300 .
C34 C35 1.379(4) .
C35 H35 0.9300 .
C40 H40 0.9300 .
C41 H41 0.9300 .
C44 H44 0.9300 .
C44 C100 1.384(4) .
C45 H45 0.9300 .
C46 H46 0.9300 .
C50 C51 1.391(4) .
C50 C52 1.387(4) .
C51 H51 0.9300 .
C51 C58 1.390(4) .
C52 H52 0.9300 .
C52 C67 1.394(4) .
C53 C54 1.395(4) .
C53 C55 1.382(4) .
C54 H54 0.9300 .
C54 C108 1.384(4) .
C55 H55 0.9300 .
C55 C66 1.395(4) .
C56 H56A 0.9700 .
C56 H56B 0.9700 .
C56 C57 1.522(4) .
C57 C58 1.399(4) .
C57 C67 1.389(4) .
C58 H58 0.9300 .
C59 H59 0.9300 .
C60 H60 0.9300 .
C66 H66 0.9300 .
C66 C109 1.387(4) .
C67 H67 0.9300 .
C100 H100 0.9300 .
C105 H105 0.9300 .
C108 H108 0.9300 .
C108 C109 1.391(4) .
C36 H36 0.9300 .
C36 C39 1.406(5) .
C36 C43 1.376(5) .
C37 H37 0.9300 .
C37 C38 1.368(6) .
C37 C43 1.385(6) .
C38 H38 0.9300 .
C38 C42 1.434(5) .
C39 C42 1.413(5) .
C39 C64 1.472(4) .
C42 C47 1.448(5) .
C43 H43 0.9300 .
C47 C61 1.414(5) .
C47 C62 1.404(5) .
C61 H61 0.9300 .
C61 C107 1.380(7) .
C62 C63 1.464(5) .
C62 C68 1.424(6) .
C63 C64 1.434(6) .
C63 C102 1.401(5) .
C64 C65 1.394(5) .
C65 H65 0.9300 .
C65 C104 1.390(5) .
C68 H68 0.9300 .
C68 C69 1.359(6) .
C69 H69 0.9300 .
C69 C107 1.401(7) .
C102 H102 0.9300 .
C102 C103 1.367(6) .
C103 H103 0.9300 .
C103 C104 1.384(7) .
C104 H104 0.9300 .
C107 H107 0.9300 .

loop_
_geom_torsion_atom_site_label_1
_geom_torsion_atom_site_label_2
_geom_torsion_atom_site_label_3
_geom_torsion_atom_site_label_4
_geom_torsion
_geom_torsion_site_symmetry_1
Cd1 O1 C5 O2 1.6(2) .
Cd1 O1 C5 C23 -176.6(2) .
Cd1 O2 C5 O1 -1.7(3) .
Cd1 O2 C5 C23 176.51(19) .
Cd1 O5 C32 O6 3.0(3) 1_655
Cd1 O5 C32 C56 -174.1(2) 1_655
Cd1 O6 C32 O5 -2.9(3) 1_655
Cd1 O6 C32 C56 174.1(2) 1_655
Cd1 O8 C3 O9 161.3(3) .
Cd1 O8 C3 C30 -17.2(6) .
Cd1 N1 C11 C7 -170.2(2) .
Cd1 N1 C34 C35 172.3(2) .
Cd1 N12 C45 C27 170.2(2) .
Cd1 N12 C100 C44 -168.7(2) .
Cd2 O2 C5 O1 -168.9(3) .
Cd2 O2 C5 C23 9.3(6) .
Cd2 O3 C31 O4 1.3(3) 1_455
Cd2 O3 C31 C33 -175.2(2) 1_455
Cd2 O4 C31 O3 -1.3(3) 1_455
Cd2 O4 C31 C33 175.2(2) 1_455
Cd2 O8 C3 O9 0.1(3) .
Cd2 O8 C3 C30 -178.3(2) .
Cd2 O9 C3 O8 -0.1(3) .
Cd2 O9 C3 C30 178.3(2) .
Cd2 N2 C20 C22 169.4(2) 2_665
Cd2 N2 C24 C10 -171.4(2) 2_665
Cd2 N11 C46 C28 169.6(2) 2_664
Cd2 N11 C105 C16 -172.1(2) 2_664
O1 C5 C23 C50 82.3(3) .
O2 C5 C23 C50 -96.0(3) .
O3 C31 C33 C109 84.7(3) .
O4 C31 C33 C109 -91.9(3) .
O5 C32 C56 C57 98.7(3) .
O6 C32 C56 C57 -78.4(3) .
O8 C3 C30 C53 97.8(3) .
O9 C3 C30 C53 -80.7(3) .
N1 C34 C35 C9 -1.7(5) .
N2 C20 C22 C14 1.7(4) .
N3 C4 C14 C10 6.0(4) .
N3 C4 C14 C22 -176.4(3) .
N3 C18 C19 C25 179.1(3) .
N3 C18 C19 C26 -0.2(4) .
N4 C8 C12 C27 -4.4(4) .
N4 C8 C12 C44 178.0(3) .
N4 C18 C19 C25 -1.7(4) .
N4 C18 C19 C26 179.0(3) .
N5 C4 C14 C10 -173.1(3) .
N5 C4 C14 C22 4.4(4) .
N5 C8 C12 C27 174.6(3) .
N5 C8 C12 C44 -2.9(4) .
N6 C6 C13 C21 179.8(3) .
N6 C6 C13 C29 -0.3(4) .
N7 C6 C13 C21 0.9(4) .
N7 C6 C13 C29 -179.3(3) .
C2 C16 C105 N11 2.4(5) .
C2 C28 C46 N11 1.1(5) .
C3 C30 C53 C54 -80.0(3) .
C3 C30 C53 C55 96.5(3) .
C4 N3 C18 N4 1.2(4) .
C4 N3 C18 C19 -179.7(2) .
C4 N5 C8 N4 2.1(4) .
C4 N5 C8 C12 -176.9(2) .
C4 C14 C22 C20 -178.7(2) .
C5 C23 C50 C51 76.9(3) .
C5 C23 C50 C52 -100.7(3) .
C6 N6 C15 N8 1.4(4) .
C6 N6 C15 C2 179.6(2) .
C6 N7 C17 N8 0.2(4) .
C6 N7 C17 C9 -178.5(2) .
C6 C13 C21 C41 -179.7(3) .
C6 C13 C29 C60 179.5(3) .
C7 C9 C17 N7 -5.4(4) .
C7 C9 C17 N8 175.8(3) .
C7 C9 C35 C34 2.5(5) .
C8 N4 C18 N3 -1.7(4) .
C8 N4 C18 C19 179.2(2) .
C8 N5 C4 N3 -2.7(4) .
C8 N5 C4 C14 176.4(2) .
C8 C12 C27 C45 -176.3(3) .
C8 C12 C44 C100 177.8(2) .
C9 C7 C11 N1 -1.2(5) .
C10 C14 C22 C20 -1.1(4) .
C11 N1 C34 C35 -0.5(5) .
C11 C7 C9 C17 177.2(3) .
C11 C7 C9 C35 -1.1(4) .
C12 C27 C45 N12 -2.0(4) .
C12 C44 C100 N12 -1.3(4) .
C13 C21 C41 N9 0.4(6) .
C13 C29 C60 N9 0.1(6) .
C14 C10 C24 N2 2.0(4) .
C15 N6 C6 N7 -1.4(4) .
C15 N6 C6 C13 179.8(2) .
C15 N8 C17 N7 -0.2(4) .
C15 N8 C17 C9 178.5(2) .
C15 C2 C16 C105 175.2(3) .
C15 C2 C28 C46 -176.8(3) .
C16 C2 C15 N6 -170.8(3) .
C16 C2 C15 N8 7.6(4) .
C16 C2 C28 C46 1.7(4) .
C17 N7 C6 N6 0.7(4) .
C17 N7 C6 C13 179.5(2) .
C17 N8 C15 N6 -0.6(4) .
C17 N8 C15 C2 -178.9(3) .
C17 C9 C35 C34 -175.8(3) .
C18 N3 C4 N5 1.2(4) .
C18 N3 C4 C14 -177.9(2) .
C18 N4 C8 N5 -0.1(4) .
C18 N4 C8 C12 178.9(2) .
C18 C19 C25 C59 179.1(3) .
C18 C19 C26 C40 -178.9(3) .
C19 C25 C59 N10 0.4(7) .
C19 C26 C40 N10 -0.7(6) .
C20 N2 C24 C10 -1.4(4) .
C21 C13 C29 C60 -0.6(5) .
C23 C50 C51 C58 -177.3(3) .
C23 C50 C52 C67 178.6(3) .
C24 N2 C20 C22 -0.4(4) .
C24 C10 C14 C4 177.0(2) .
C24 C10 C14 C22 -0.6(4) .
C25 C19 C26 C40 1.8(5) .
C26 C19 C25 C59 -1.6(6) .
C27 C12 C44 C100 0.2(4) .
C28 C2 C15 N6 7.8(4) .
C28 C2 C15 N8 -173.8(3) .
C28 C2 C16 C105 -3.4(5) .
C29 C13 C21 C41 0.4(5) .
C30 C53 C54 C108 176.8(3) .
C30 C53 C55 C66 -177.8(3) .
C31 C33 C109 C66 109.7(3) .
C31 C33 C109 C108 -66.9(4) .
C32 C56 C57 C58 68.4(4) .
C32 C56 C57 C67 -108.0(3) .
C34 N1 C11 C7 2.0(5) .
C35 C9 C17 N7 172.9(3) .
C35 C9 C17 N8 -6.0(4) .
C40 N10 C59 C25 0.8(6) .
C41 N9 C60 C29 0.7(6) .
C44 C12 C27 C45 1.3(4) .
C45 N12 C100 C44 0.7(4) .
C46 N11 C105 C16 0.4(4) .
C50 C51 C58 C57 -1.6(4) .
C50 C52 C67 C57 -1.1(5) .
C51 C50 C52 C67 1.0(4) .
C52 C50 C51 C58 0.4(4) .
C53 C54 C108 C109 1.2(4) .
C53 C55 C66 C109 1.1(5) .
C54 C53 C55 C66 -1.3(5) .
C54 C108 C109 C33 175.3(3) .
C54 C108 C109 C66 -1.4(4) .
C55 C53 C54 C108 0.1(4) .
C55 C66 C109 C33 -176.5(3) .
C55 C66 C109 C108 0.2(5) .
C56 C57 C58 C51 -175.1(3) .
C56 C57 C67 C52 176.4(3) .
C58 C57 C67 C52 -0.1(5) .
C59 N10 C40 C26 -0.6(6) .
C60 N9 C41 C21 -0.9(6) .
C67 C57 C58 C51 1.4(4) .
C100 N12 C45 C27 1.0(4) .
C105 N11 C46 C28 -2.2(4) .
C36 C39 C42 C38 -1.4(4) .
C36 C39 C42 C47 178.4(3) .
C36 C39 C64 C63 179.7(3) .
C36 C39 C64 C65 1.4(5) .
C37 C38 C42 C39 0.9(5) .
C37 C38 C42 C47 -178.9(3) .
C38 C37 C43 C36 -0.6(5) .
C38 C42 C47 C61 2.1(5) .
C38 C42 C47 C62 -178.3(3) .
C39 C36 C43 C37 0.0(5) .
C39 C42 C47 C61 -177.7(3) .
C39 C42 C47 C62 1.9(5) .
C39 C64 C65 C104 178.7(3) .
C42 C39 C64 C63 0.9(5) .
C42 C39 C64 C65 -177.4(3) .
C42 C47 C61 C107 179.6(4) .
C42 C47 C62 C63 0.8(5) .
C42 C47 C62 C68 -179.4(3) .
C43 C36 C39 C42 1.0(5) .
C43 C36 C39 C64 -177.8(3) .
C43 C37 C38 C42 0.2(5) .
C47 C61 C107 C69 0.0(6) .
C47 C62 C63 C64 -2.6(5) .
C47 C62 C63 C102 178.0(3) .
C47 C62 C68 C69 -0.3(5) .
C61 C47 C62 C63 -179.6(3) .
C61 C47 C62 C68 0.2(5) .
C62 C47 C61 C107 0.0(5) .
C62 C63 C64 C39 1.7(5) .
C62 C63 C64 C65 -179.9(3) .
C62 C63 C102 C103 180.0(3) .
C62 C68 C69 C107 0.2(6) .
C63 C62 C68 C69 179.5(3) .
C63 C64 C65 C104 0.4(5) .
C63 C102 C103 C104 -0.5(5) .
C64 C39 C42 C38 177.5(3) .
C64 C39 C42 C47 -2.8(5) .
C64 C63 C102 C103 0.6(5) .
C64 C65 C104 C103 -0.4(5) .
C68 C62 C63 C64 177.6(3) .
C68 C62 C63 C102 -1.7(5) .
C68 C69 C107 C61 0.0(7) .
C102 C63 C64 C39 -178.9(3) .
C102 C63 C64 C65 -0.5(5) .
C102 C103 C104 C65 0.4(5) .

loop_
_twin_individual_id
_twin_individual_mass_fraction_refined
1 0.821(15)
2 0.179(15)
